data_4509383
loop_
_publ_author_name
'Chen, Jian-Qiao'
'Cai, Yue-Peng'
'Fang, Hua-Cai'
'Zhou, Zheng-Yuan'
'Zhan, Xu-Lin'
'Zhao, Gang'
'Zhang, Zhong'

_publ_section_title
;
 Construction of Three-Dimensional Metal&#x2212;Organic Frameworks with
 Helical Character through Coordinative and Supramolecular Interactions
;
_journal_issue 3
_journal_name_full 'Crystal Growth &amp; Design'
_journal_page_first 1605
_journal_paper_doi 10.1021/cg8013317
_journal_volume 9
_journal_year 2009
_chemical_formula_moiety 'C22 H18 Cl2 N4 Zn, C3 H7 N O, C2 H6 O'
_chemical_formula_sum 'C27 H31 Cl2 N5 O2 Zn'
_chemical_formula_weight 593.84
_chemical_name_systematic
;

 ?

;
_space_group_IT_number 14
_symmetry_cell_setting monoclinic
_symmetry_space_group_name_Hall '-P 2yn'
_symmetry_space_group_name_H-M 'P 1 21/n 1'
_atom_sites_solution_hydrogens geom
_atom_sites_solution_primary direct
_atom_sites_solution_secondary difmap
_audit_creation_method SHELXL-97
_cell_angle_alpha 90.00
_cell_angle_beta 106.890(7)
_cell_angle_gamma 90.00
_cell_formula_units_Z 4
_cell_length_a 14.2056(9)
_cell_length_b 12.3352(8)
_cell_length_c 17.8585(11)
_cell_measurement_reflns_used 2315
_cell_measurement_temperature 298(2)
_cell_measurement_theta_max 23.83
_cell_measurement_theta_min 2.16
_cell_volume 2994.3(3)
_computing_cell_refinement 'Bruker FRAMBO'
_computing_data_collection 'Bruker FRAMBO'
_computing_data_reduction 'Bruker SAINT'
_computing_molecular_graphics 'Bruker SHELXTL'
_computing_publication_material 'Bruker SHELXTL'
_computing_structure_refinement 'SHELXL-97 (Sheldrick, 1997)'
_computing_structure_solution 'SHELXS-97 (Sheldrick, 1990)'
_diffrn_ambient_temperature 298(2)
_diffrn_measured_fraction_theta_full 0.986
_diffrn_measured_fraction_theta_max 0.986
_diffrn_measurement_device_type 'CCD area detector'
_diffrn_measurement_method 'phi and omega scans'
_diffrn_radiation_monochromator graphite
_diffrn_radiation_source 'fine-focus sealed tube'
_diffrn_radiation_type MoK\a
_diffrn_radiation_wavelength 0.71073
_diffrn_reflns_av_R_equivalents 0.0341
_diffrn_reflns_av_sigmaI/netI 0.0538
_diffrn_reflns_limit_h_max 16
_diffrn_reflns_limit_h_min -17
_diffrn_reflns_limit_k_max 13
_diffrn_reflns_limit_k_min -14
_diffrn_reflns_limit_l_max 21
_diffrn_reflns_limit_l_min -17
_diffrn_reflns_number 14428
_diffrn_reflns_theta_full 25.50
_diffrn_reflns_theta_max 25.50
_diffrn_reflns_theta_min 3.00
_exptl_absorpt_coefficient_mu 1.030
_exptl_absorpt_correction_T_max 0.8608
_exptl_absorpt_correction_T_min 0.7828
_exptl_absorpt_correction_type multi-scan
_exptl_absorpt_process_details 'SADABS (Sheldrick, 1996)'
_exptl_crystal_colour colorless
_exptl_crystal_density_diffrn 1.317
_exptl_crystal_density_method 'not measured'
_exptl_crystal_description block
_exptl_crystal_F_000 1232
_exptl_crystal_size_max 0.25
_exptl_crystal_size_mid 0.21
_exptl_crystal_size_min 0.15
_refine_diff_density_max 0.972
_refine_diff_density_min -0.743
_refine_diff_density_rms 0.124
_refine_ls_extinction_method none
_refine_ls_goodness_of_fit_ref 0.995
_refine_ls_hydrogen_treatment constr
_refine_ls_matrix_type full
_refine_ls_number_parameters 329
_refine_ls_number_reflns 5328
_refine_ls_number_restraints 0
_refine_ls_restrained_S_all 0.995
_refine_ls_R_factor_all 0.1059
_refine_ls_R_factor_gt 0.0641
_refine_ls_shift/su_max 0.002
_refine_ls_shift/su_mean 0.000
_refine_ls_structure_factor_coef Fsqd
_refine_ls_weighting_details 'calc w=1/[\s^2^(Fo^2^)+(0.0501P)^2^+25.8911P] where P=(Fo^2^+2Fc^2^)/3'
_refine_ls_weighting_scheme calc
_refine_ls_wR_factor_gt 0.1561
_refine_ls_wR_factor_ref 0.1796
_reflns_number_gt 3444
_reflns_number_total 5328
_reflns_threshold_expression >2sigma(I)
_cod_data_source_file cg8013317sup6.cif
_cod_data_source_block c
_cod_depositor_comments
;
The following automatic conversions were performed:

'_symmetry_cell_setting' value 'Monoclinic' changed to 'monoclinic'
according to /home/saulius/struct/CIF-dictionaries/cif_core.dic
dictionary named 'cif_core.dic' version 2.4.2 from 2011-04-26.

Automatic conversion script
Id: cif_fix_values 1891 2012-01-12 08:04:46Z andrius 
;
_cod_original_sg_symbol_H-M P2(1)/n
_cod_database_code 4509383

loop_
_symmetry_equiv_pos_as_xyz
'x, y, z'
'-x+1/2, y+1/2, -z+1/2'
'-x, -y, -z'
'x-1/2, -y-1/2, z-1/2'

loop_
_atom_site_label
_atom_site_type_symbol
_atom_site_fract_x
_atom_site_fract_y
_atom_site_fract_z
_atom_site_U_iso_or_equiv
_atom_site_adp_type
_atom_site_occupancy
_atom_site_symmetry_multiplicity
_atom_site_calc_flag
_atom_site_refinement_flags
Zn1 Zn 0.75767(3) 1.16937(3) 1.02478(2) 0.03786(10) Uani 1 1 d .
Cl1 Cl 0.73141(9) 1.34337(9) 1.03981(7) 0.0739(3) Uani 1 1 d .
Cl2 Cl 0.79100(5) 1.08057(8) 1.13902(4) 0.0438(2) Uani 1 1 d .
O1 O 0.7135(2) 1.0411(3) 0.74892(17) 0.0817(11) Uani 1 1 d .
O2 O 0.6351(6) 0.6250(8) 0.0947(5) 0.124(3) Uiso 0.50 1 d P
O2' O 0.6603(4) 0.7846(4) 0.0503(3) 0.0570(13) Uiso 0.50 1 d P
N1 N 0.64058(18) 1.0954(2) 0.95038(14) 0.0382(7) Uani 1 1 d .
N2 N 0.52427(18) 0.9717(2) 0.90615(14) 0.0383(7) Uani 1 1 d .
N3 N 0.55518(18) 0.5928(2) 0.60822(14) 0.0353(7) Uani 1 1 d .
N4 N 0.63341(18) 0.6452(2) 0.52356(14) 0.0383(7) Uani 1 1 d .
N5 N 0.5962(3) 0.9651(3) 0.65025(19) 0.0677(11) Uani 1 1 d .
C1 C 0.5701(2) 1.1369(3) 0.88439(17) 0.0406(9) Uani 1 1 d .
C2 C 0.5651(3) 1.2371(3) 0.8474(2) 0.0496(10) Uani 1 1 d .
H2 H 0.6133 1.2897 0.8652 0.060 Uiso 1 1 calc R
C3 C 0.4846(3) 1.2541(4) 0.7828(2) 0.0595(12) Uani 1 1 d .
H3 H 0.4795 1.3193 0.7558 0.071 Uiso 1 1 calc R
C4 C 0.4108(3) 1.1763(4) 0.7570(2) 0.0597(12) Uani 1 1 d .
H4 H 0.3573 1.1919 0.7141 0.072 Uiso 1 1 calc R
C5 C 0.4149(2) 1.0783(3) 0.79291(19) 0.0497(11) Uani 1 1 d .
H5 H 0.3655 1.0268 0.7758 0.060 Uiso 1 1 calc R
C6 C 0.4971(2) 1.0592(3) 0.85666(17) 0.0399(9) Uani 1 1 d .
C7 C 0.6096(2) 0.9970(3) 0.96042(17) 0.0365(8) Uani 1 1 d .
H7 H 0.6428 0.9504 1.0003 0.044 Uiso 1 1 calc R
C8 C 0.4718(2) 0.8692(3) 0.89978(19) 0.0445(9) Uani 1 1 d .
H8A H 0.4019 0.8838 0.8877 0.053 Uiso 1 1 calc R
H8B H 0.4922 0.8325 0.9500 0.053 Uiso 1 1 calc R
C9 C 0.4893(2) 0.7943(3) 0.83763(18) 0.0395(9) Uani 1 1 d .
C10 C 0.4172(3) 0.7225(4) 0.8015(2) 0.0748(12) Uani 1 1 d .
H10 H 0.3565 0.7258 0.8114 0.090 Uiso 1 1 calc R
C11 C 0.4328(3) 0.6447(4) 0.7501(2) 0.0748(12) Uani 1 1 d .
H11 H 0.3829 0.5958 0.7271 0.090 Uiso 1 1 calc R
C12 C 0.5207(2) 0.6389(3) 0.73280(18) 0.0398(9) Uani 1 1 d .
C13 C 0.5913(2) 0.7156(3) 0.7667(2) 0.0512(11) Uani 1 1 d .
H13 H 0.6510 0.7154 0.7550 0.061 Uiso 1 1 calc R
C14 C 0.5745(2) 0.7923(3) 0.81759(19) 0.0459(10) Uani 1 1 d .
H14 H 0.6227 0.8438 0.8387 0.055 Uiso 1 1 calc R
C15 C 0.5396(2) 0.5507(3) 0.67985(17) 0.0419(9) Uani 1 1 d .
H15A H 0.5971 0.5096 0.7082 0.050 Uiso 1 1 calc R
H15B H 0.4839 0.5015 0.6663 0.050 Uiso 1 1 calc R
C16 C 0.4845(2) 0.6369(3) 0.54474(18) 0.0389(9) Uani 1 1 d .
C17 C 0.3828(2) 0.6504(3) 0.5295(2) 0.0541(11) Uani 1 1 d .
H17 H 0.3501 0.6291 0.5652 0.065 Uiso 1 1 calc R
C18 C 0.3344(3) 0.6965(4) 0.4595(2) 0.0713(15) Uani 1 1 d .
H18 H 0.2667 0.7065 0.4471 0.086 Uiso 1 1 calc R
C19 C 0.3836(3) 0.7293(4) 0.4055(2) 0.0688(14) Uani 1 1 d .
H19 H 0.3481 0.7606 0.3584 0.083 Uiso 1 1 calc R
C20 C 0.4835(2) 0.7157(3) 0.4215(2) 0.0493(10) Uani 1 1 d .
H20 H 0.5165 0.7372 0.3860 0.059 Uiso 1 1 calc R
C21 C 0.5330(2) 0.6690(3) 0.49201(18) 0.0375(9) Uani 1 1 d .
C22 C 0.6417(2) 0.6002(3) 0.59189(17) 0.0374(9) Uani 1 1 d .
H22 H 0.7011 0.5761 0.6254 0.045 Uiso 1 1 calc R
C23 C 0.6283(3) 1.0252(3) 0.7115(2) 0.0596(12) Uani 1 1 d .
H23 H 0.5808 1.0604 0.7291 0.071 Uiso 1 1 calc R
C24 C 0.4926(4) 0.9487(6) 0.6131(4) 0.121(3) Uani 1 1 d .
H24A H 0.4553 0.9924 0.6386 0.181 Uiso 1 1 calc R
H24B H 0.4767 0.8736 0.6169 0.181 Uiso 1 1 calc R
H24C H 0.4770 0.9690 0.5590 0.181 Uiso 1 1 calc R
C25 C 0.6659(5) 0.9123(6) 0.6189(4) 0.165(3) Uani 1 1 d .
H25A H 0.6736 0.9532 0.5753 0.247 Uiso 1 1 calc R
H25B H 0.6429 0.8408 0.6018 0.247 Uiso 1 1 calc R
H25C H 0.7281 0.9075 0.6586 0.247 Uiso 1 1 calc R
C26 C 0.6835(4) 0.6561(4) 0.0482(3) 0.0839(14) Uiso 1 1 d .
C27 C 0.6322(5) 0.7698(6) 0.0351(4) 0.0493(18) Uiso 0.50 1 d P
C27' C 0.7172(7) 0.6116(9) 0.1422(6) 0.081(3) Uiso 0.50 1 d P

loop_
_atom_site_aniso_label
_atom_site_aniso_U_11
_atom_site_aniso_U_22
_atom_site_aniso_U_33
_atom_site_aniso_U_23
_atom_site_aniso_U_13
_atom_site_aniso_U_12
Zn1 0.03872(16) 0.0446(2) 0.03363(16) -0.00253(16) 0.01589(12) -0.00122(17)
Cl1 0.0977(7) 0.0593(6) 0.0725(6) -0.0021(5) 0.0369(5) 0.0113(6)
Cl2 0.0384(3) 0.0612(5) 0.0333(3) 0.0024(4) 0.0127(3) 0.0032(4)
O1 0.0573(15) 0.121(3) 0.0667(16) -0.0234(18) 0.0174(13) -0.0123(17)
N1 0.0418(12) 0.0424(15) 0.0321(12) -0.0003(12) 0.0136(10) 0.0051(12)
N2 0.0362(12) 0.0429(15) 0.0371(12) -0.0078(12) 0.0127(10) -0.0003(12)
N3 0.0401(11) 0.0380(14) 0.0310(11) -0.0006(11) 0.0154(9) 0.0000(11)
N4 0.0406(12) 0.0475(16) 0.0322(11) 0.0005(12) 0.0192(9) 0.0030(12)
N5 0.074(2) 0.068(2) 0.0585(18) -0.0198(17) 0.0162(16) 0.0016(18)
C1 0.0380(14) 0.055(2) 0.0312(14) 0.0021(15) 0.0140(11) 0.0044(15)
C2 0.0574(18) 0.049(2) 0.0453(17) 0.0028(16) 0.0197(14) 0.0037(17)
C3 0.068(2) 0.065(2) 0.0450(18) 0.0129(19) 0.0157(16) 0.021(2)
C4 0.0553(19) 0.082(3) 0.0392(17) 0.0090(19) 0.0097(15) 0.016(2)
C5 0.0394(16) 0.069(2) 0.0390(16) -0.0022(18) 0.0086(13) 0.0051(17)
C6 0.0404(14) 0.0485(19) 0.0347(14) -0.0044(14) 0.0169(11) 0.0031(14)
C7 0.0342(13) 0.0432(18) 0.0338(14) -0.0032(14) 0.0126(11) 0.0064(13)
C8 0.0409(15) 0.054(2) 0.0434(16) -0.0085(16) 0.0196(12) -0.0048(15)
C9 0.0367(13) 0.0495(19) 0.0359(14) -0.0056(14) 0.0163(11) -0.0023(14)
C10 0.0610(16) 0.092(3) 0.093(2) -0.055(2) 0.0569(14) -0.0394(18)
C11 0.0709(17) 0.081(3) 0.095(2) -0.051(2) 0.0599(15) -0.0415(18)
C12 0.0411(14) 0.0476(19) 0.0341(14) -0.0018(14) 0.0162(12) -0.0027(14)
C13 0.0334(14) 0.075(2) 0.0486(17) -0.0159(18) 0.0170(13) -0.0036(16)
C14 0.0363(14) 0.059(2) 0.0449(16) -0.0163(16) 0.0149(13) -0.0068(15)
C15 0.0559(16) 0.0407(18) 0.0384(14) 0.0002(14) 0.0282(12) -0.0015(15)
C16 0.0427(14) 0.0406(18) 0.0363(14) -0.0049(14) 0.0163(12) -0.0039(14)
C17 0.0383(15) 0.072(3) 0.0549(19) 0.0025(19) 0.0181(14) -0.0088(17)
C18 0.0377(18) 0.105(3) 0.066(2) 0.011(3) 0.0068(17) -0.005(2)
C19 0.049(2) 0.096(3) 0.054(2) 0.023(2) 0.0027(17) -0.003(2)
C20 0.0474(17) 0.062(2) 0.0399(16) 0.0037(17) 0.0146(13) 0.0011(17)
C21 0.0329(13) 0.0427(18) 0.0382(15) -0.0019(14) 0.0127(11) -0.0012(14)
C22 0.0398(14) 0.0394(18) 0.0372(14) -0.0014(14) 0.0178(11) 0.0022(14)
C23 0.066(2) 0.066(3) 0.0532(19) -0.0100(19) 0.0266(16) -0.006(2)
C24 0.093(4) 0.143(5) 0.106(4) -0.037(4) -0.003(3) -0.013(4)
C25 0.166(5) 0.190(6) 0.150(4) -0.095(4) 0.065(4) 0.034(5)

loop_
_atom_type_symbol
_atom_type_description
_atom_type_scat_dispersion_real
_atom_type_scat_dispersion_imag
_atom_type_scat_source
C C 0.0033 0.0016 'International Tables Vol C Tables 4.2.6.8 and 6.1.1.4'
H H 0.0000 0.0000 'International Tables Vol C Tables 4.2.6.8 and 6.1.1.4'
N N 0.0061 0.0033 'International Tables Vol C Tables 4.2.6.8 and 6.1.1.4'
O O 0.0106 0.0060 'International Tables Vol C Tables 4.2.6.8 and 6.1.1.4'
Cl Cl 0.1484 0.1585 'International Tables Vol C Tables 4.2.6.8 and 6.1.1.4'
Zn Zn 0.2839 1.4301 'International Tables Vol C Tables 4.2.6.8 and 6.1.1.4'

loop_
_geom_angle_atom_site_label_1
_geom_angle_atom_site_label_2
_geom_angle_atom_site_label_3
_geom_angle
_geom_angle_site_symmetry_1
_geom_angle_site_symmetry_3
N4 Zn1 N1 103.96(11) 2_656 .
N4 Zn1 Cl1 112.10(9) 2_656 .
N1 Zn1 Cl1 112.52(8) . .
N4 Zn1 Cl2 109.55(7) 2_656 .
N1 Zn1 Cl2 107.09(8) . .
Cl1 Zn1 Cl2 111.27(4) . .
C7 N1 C1 105.3(2) . .
C7 N1 Zn1 124.67(19) . .
C1 N1 Zn1 129.7(2) . .
C7 N2 C6 107.8(3) . .
C7 N2 C8 126.1(3) . .
C6 N2 C8 126.1(2) . .
C22 N3 C16 106.6(3) . .
C22 N3 C15 126.6(2) . .
C16 N3 C15 126.8(3) . .
C22 N4 C21 105.5(3) . .
C22 N4 Zn1 126.3(2) . 2_646
C21 N4 Zn1 128.2(2) . 2_646
C23 N5 C25 118.7(4) . .
C23 N5 C24 122.2(4) . .
C25 N5 C24 119.1(4) . .
C2 C1 C6 120.7(3) . .
C2 C1 N1 130.4(3) . .
C6 C1 N1 108.9(3) . .
C3 C2 C1 116.5(3) . .
C3 C2 H2 121.8 . .
C1 C2 H2 121.8 . .
C2 C3 C4 122.0(4) . .
C2 C3 H3 119.0 . .
C4 C3 H3 119.0 . .
C5 C4 C3 122.0(3) . .
C5 C4 H4 119.0 . .
C3 C4 H4 119.0 . .
C4 C5 C6 116.5(3) . .
C4 C5 H5 121.8 . .
C6 C5 H5 121.8 . .
N2 C6 C5 132.0(3) . .
N2 C6 C1 105.6(2) . .
C5 C6 C1 122.3(3) . .
N1 C7 N2 112.3(3) . .
N1 C7 H7 123.8 . .
N2 C7 H7 123.8 . .
N2 C8 C9 113.4(3) . .
N2 C8 H8A 108.9 . .
C9 C8 H8A 108.9 . .
N2 C8 H8B 108.9 . .
C9 C8 H8B 108.9 . .
H8A C8 H8B 107.7 . .
C14 C9 C10 117.8(3) . .
C14 C9 C8 123.4(3) . .
C10 C9 C8 118.7(3) . .
C9 C10 C11 121.2(4) . .
C9 C10 H10 119.4 . .
C11 C10 H10 119.4 . .
C12 C11 C10 120.9(3) . .
C12 C11 H11 119.5 . .
C10 C11 H11 119.5 . .
C11 C12 C13 117.2(3) . .
C11 C12 C15 121.0(3) . .
C13 C12 C15 121.8(3) . .
C14 C13 C12 121.0(3) . .
C14 C13 H13 119.5 . .
C12 C13 H13 119.5 . .
C9 C14 C13 121.6(3) . .
C9 C14 H14 119.2 . .
C13 C14 H14 119.2 . .
N3 C15 C12 113.1(3) . .
N3 C15 H22A 109.0 . .
C12 C15 H22A 109.0 . .
N3 C15 H22B 109.0 . .
C12 C15 H22B 109.0 . .
H22A C15 H22B 107.8 . .
C21 C16 N3 106.6(3) . .
C21 C16 C17 121.7(3) . .
N3 C16 C17 131.7(3) . .
C18 C17 C16 116.4(4) . .
C18 C17 H19 121.8 . .
C16 C17 H19 121.8 . .
C17 C18 C19 122.0(4) . .
C17 C18 H18 119.0 . .
C19 C18 H18 119.0 . .
C20 C19 C18 120.8(4) . .
C20 C19 H17 119.6 . .
C18 C19 H17 119.6 . .
C19 C20 C21 117.6(4) . .
C19 C20 H16 121.2 . .
C21 C20 H16 121.2 . .
C16 C21 C20 121.5(3) . .
C16 C21 N4 108.5(3) . .
C20 C21 N4 130.1(3) . .
N4 C22 N3 112.9(2) . .
N4 C22 H21 123.6 . .
N3 C22 H21 123.6 . .
O1 C23 N5 127.4(4) . .
O1 C23 H23 116.3 . .
N5 C23 H23 116.3 . .
N5 C24 H24A 109.5 . .
N5 C24 H24B 109.5 . .
H24A C24 H24B 109.5 . .
N5 C24 H24C 109.5 . .
H24A C24 H24C 109.5 . .
H24B C24 H24C 109.5 . .
N5 C25 H25A 109.5 . .
N5 C25 H25B 109.5 . .
H25A C25 H25B 109.5 . .
N5 C25 H25C 109.5 . .
H25A C25 H25C 109.5 . .
H25B C25 H25C 109.5 . .
O2 C26 C27 92.9(6) . .
O2 C26 O2' 97.3(6) . .
C27 C26 O2' 16.2(3) . .
O2 C26 C27' 46.5(5) . .
C27 C26 C27' 115.0(6) . .
O2' C26 C27' 107.1(5) . .

loop_
_geom_bond_atom_site_label_1
_geom_bond_atom_site_label_2
_geom_bond_distance
_geom_bond_site_symmetry_2
Zn1 N4 2.001(3) 2_656
Zn1 N1 2.020(2) .
Zn1 Cl1 2.2081(12) .
Zn1 Cl2 2.2417(9) .
O1 C23 1.217(4) .
O2 C26 1.281(11) .
O2' C26 1.621(8) .
N1 C7 1.321(4) .
N1 C1 1.402(4) .
N2 C7 1.350(3) .
N2 C6 1.377(4) .
N2 C8 1.456(4) .
N3 C22 1.346(4) .
N3 C16 1.388(4) .
N3 C15 1.456(4) .
N4 C22 1.314(4) .
N4 C21 1.404(4) .
N4 Zn1 2.001(3) 2_646
N5 C23 1.290(5) .
N5 C25 1.428(8) .
N5 C24 1.442(6) .
C1 C2 1.393(5) .
C1 C6 1.394(5) .
C2 C3 1.384(5) .
C2 H2 0.9300 .
C3 C4 1.397(6) .
C3 H3 0.9300 .
C4 C5 1.361(6) .
C4 H4 0.9300 .
C5 C6 1.393(4) .
C5 H5 0.9300 .
C7 H7 0.9300 .
C8 C9 1.519(5) .
C8 H8A 0.9700 .
C8 H8B 0.9700 .
C9 C14 1.359(5) .
C9 C10 1.366(5) .
C10 C11 1.390(6) .
C10 H10 0.9300 .
C11 C12 1.373(5) .
C11 H11 0.9300 .
C12 C13 1.383(5) .
C12 C15 1.516(5) .
C13 C14 1.380(5) .
C13 H13 0.9300 .
C14 H14 0.9300 .
C15 H22A 0.9700 .
C15 H22B 0.9700 .
C16 C21 1.376(5) .
C16 C17 1.400(5) .
C17 C18 1.363(5) .
C17 H19 0.9300 .
C18 C19 1.404(6) .
C18 H18 0.9300 .
C19 C20 1.375(5) .
C19 H17 0.9300 .
C20 C21 1.377(4) .
C20 H16 0.9300 .
C22 H21 0.9300 .
C23 H23 0.9300 .
C24 H24A 0.9600 .
C24 H24B 0.9600 .
C24 H24C 0.9600 .
C25 H25A 0.9600 .
C25 H25B 0.9600 .
C25 H25C 0.9600 .
C26 C27 1.566(9) .
C26 C27' 1.698(11) .

loop_
_geom_torsion_atom_site_label_1
_geom_torsion_atom_site_label_2
_geom_torsion_atom_site_label_3
_geom_torsion_atom_site_label_4
_geom_torsion
_geom_torsion_site_symmetry_1
N4 Zn1 N1 C7 98.2(3) 2_656
Cl1 Zn1 N1 C7 -140.2(2) .
Cl2 Zn1 N1 C7 -17.7(3) .
N4 Zn1 N1 C1 -89.2(3) 2_656
Cl1 Zn1 N1 C1 32.3(3) .
Cl2 Zn1 N1 C1 154.8(3) .
C7 N1 C1 C2 179.8(4) .
Zn1 N1 C1 C2 6.2(6) .
C7 N1 C1 C6 0.2(4) .
Zn1 N1 C1 C6 -173.4(2) .
C6 C1 C2 C3 0.0(5) .
N1 C1 C2 C3 -179.5(4) .
C1 C2 C3 C4 1.6(6) .
C2 C3 C4 C5 -1.4(7) .
C3 C4 C5 C6 -0.4(6) .
C7 N2 C6 C5 -177.6(4) .
C8 N2 C6 C5 3.9(6) .
C7 N2 C6 C1 -0.1(4) .
C8 N2 C6 C1 -178.5(3) .
C4 C5 C6 N2 179.2(4) .
C4 C5 C6 C1 2.0(5) .
C2 C1 C6 N2 -179.7(3) .
N1 C1 C6 N2 -0.1(4) .
C2 C1 C6 C5 -1.9(5) .
N1 C1 C6 C5 177.8(3) .
C1 N1 C7 N2 -0.2(4) .
Zn1 N1 C7 N2 173.8(2) .
C6 N2 C7 N1 0.2(4) .
C8 N2 C7 N1 178.7(3) .
C7 N2 C8 C9 -99.9(4) .
C6 N2 C8 C9 78.2(4) .
N2 C8 C9 C14 30.9(4) .
N2 C8 C9 C10 -151.3(3) .
C14 C9 C10 C11 4.6(6) .
C8 C9 C10 C11 -173.4(4) .
C9 C10 C11 C12 -1.4(6) .
C10 C11 C12 C13 -1.9(6) .
C10 C11 C12 C15 177.0(3) .
C11 C12 C13 C14 2.0(5) .
C15 C12 C13 C14 -177.0(3) .
C10 C9 C14 C13 -4.6(5) .
C8 C9 C14 C13 173.3(3) .
C12 C13 C14 C9 1.3(5) .
C22 N3 C15 C12 104.9(4) .
C16 N3 C15 C12 -72.3(4) .
C11 C12 C15 N3 117.0(4) .
C13 C12 C15 N3 -64.1(4) .
C22 N3 C16 C21 0.3(4) .
C15 N3 C16 C21 178.0(3) .
C22 N3 C16 C17 179.9(4) .
C15 N3 C16 C17 -2.5(6) .
C21 C16 C17 C18 0.3(6) .
N3 C16 C17 C18 -179.2(4) .
C16 C17 C18 C19 -0.3(7) .
C17 C18 C19 C20 0.1(7) .
C18 C19 C20 C21 0.0(6) .
N3 C16 C21 C20 179.4(3) .
C17 C16 C21 C20 -0.2(5) .
N3 C16 C21 N4 -0.5(4) .
C17 C16 C21 N4 179.9(3) .
C19 C20 C21 C16 0.1(6) .
C19 C20 C21 N4 179.9(4) .
C22 N4 C21 C16 0.4(4) .
Zn1 N4 C21 C16 178.8(2) 2_646
C22 N4 C21 C20 -179.4(4) .
Zn1 N4 C21 C20 -1.0(5) 2_646
C21 N4 C22 N3 -0.3(4) .
Zn1 N4 C22 N3 -178.6(2) 2_646
C16 N3 C22 N4 0.0(4) .
C15 N3 C22 N4 -177.7(3) .
C25 N5 C23 O1 -2.3(8) .
C24 N5 C23 O1 177.0(5) .
